data_7233950
loop_
_publ_author_name
'Mikkel A. Christensen'
'Christian R. Parker'
'Thomas Just Sorensen'
'Sebastian de Graaf'
'Thorbjorn J. Morsing'
'Theis Brock-Nannestad'
'Jesper Bendix'
'Michael M. Haley'
'Peter Rapta'
'Andrey Danilov'
'Sergey Kubatkin'
'Ole Hammerich'
'Mogens Brondsted Nielsen'

_publ_section_title
;
 Mixed valence radical cations and intermolecular complexes derived from
 indenofluorene-extended tetrathiafulvalenes
;
_journal_name_full 'Journal of Materials Chemistry C'
_journal_page_first 10428
_journal_page_last 10438
_journal_paper_doi 10.1039/C4TC02178A
_journal_volume 2
_journal_year 2014
_chemical_formula_moiety 'C34 H30 S8'
_chemical_formula_sum 'C34 H30 S8'
_chemical_formula_weight 695.14
_space_group_crystal_system monoclinic
_space_group_IT_number 14
_space_group_name_Hall '-P 2yn'
_space_group_name_H-M_alt 'P 1 21/n 1'
_symmetry_Int_Tables_number 14
_cell_angle_alpha 90
_cell_angle_beta 97.145(2)
_cell_angle_gamma 90
_cell_formula_units_Z 2
_cell_length_a 5.2379(16)
_cell_length_b 15.5022(8)
_cell_length_c 19.0966(11)
_cell_measurement_reflns_used 6559
_cell_measurement_temperature 122(2)
_cell_measurement_theta_max 28.99
_cell_measurement_theta_min 2.52
_cell_volume 1538.6(5)
_computing_molecular_graphics 'Olex2 (Dolomanov et al., 2009)'
_computing_publication_material 'Olex2 (Dolomanov et al., 2009)'
_computing_structure_refinement 'olex2.refine (Bourhis et al., 2013)'
_diffrn_ambient_temperature 122(2)
_diffrn_measured_fraction_theta_full 0.9994
_diffrn_measured_fraction_theta_max 0.9994
_diffrn_measurement_device_type 'Bruker APEX-II CCD'
_diffrn_measurement_method '\f and \w scans'
_diffrn_radiation_type 'Mo K\a'
_diffrn_radiation_wavelength 0.71073
_diffrn_reflns_av_R_equivalents 0.0705
_diffrn_reflns_av_unetI/netI 0.0405
_diffrn_reflns_limit_h_max 6
_diffrn_reflns_limit_h_min -6
_diffrn_reflns_limit_k_max 20
_diffrn_reflns_limit_k_min -20
_diffrn_reflns_limit_l_max 23
_diffrn_reflns_limit_l_min -23
_diffrn_reflns_number 24414
_diffrn_reflns_theta_full 26.3686
_diffrn_reflns_theta_max 26.37
_diffrn_reflns_theta_min 2.52
_diffrn_standards_number 0
_exptl_absorpt_coefficient_mu 0.607
_exptl_absorpt_correction_T_max 0.7458
_exptl_absorpt_correction_T_min 0.6714
_exptl_absorpt_correction_type multi-scan
_exptl_absorpt_process_details
;
SADABS-2012/1 (Bruker,2012) was used for absorption correction.
wR2(int) was 0.1171 before and 0.0592 after correction.
The Ratio of minimum to maximum transmission is 0.9002.
The \l/2 correction factor is 0.0000.
;
_exptl_crystal_density_diffrn 1.5004
_exptl_crystal_F_000 724.0
_exptl_crystal_size_max 0.3
_exptl_crystal_size_mid 0.2
_exptl_crystal_size_min 0.1
_refine_diff_density_max 0.4996
_refine_diff_density_min -0.3926
_refine_diff_density_rms 0.1007
_refine_ls_d_res_high 0.8001
_refine_ls_d_res_low 8.0840
_refine_ls_goodness_of_fit_ref 1.0422
_refine_ls_hydrogen_treatment refall
_refine_ls_matrix_type full
_refine_ls_number_constraints 24
_refine_ls_number_parameters 191
_refine_ls_number_reflns 3158
_refine_ls_number_restraints 0
_refine_ls_restrained_S_all 1.0422
_refine_ls_R_factor_all 0.0462
_refine_ls_R_factor_gt 0.0317
_refine_ls_shift/su_max 0.0000
_refine_ls_shift/su_mean 0.0000
_refine_ls_structure_factor_coef Fsqd
_refine_ls_weighting_details 'w=1/[\s^2^(Fo^2^)+(0.0310P)^2^+1.0669P] where P=(Fo^2^+2Fc^2^)/3'
_refine_ls_weighting_scheme calc
_refine_ls_wR_factor_gt 0.0686
_refine_ls_wR_factor_ref 0.0743
_reflns_Friedel_coverage 0.0
_reflns_limit_h_max 6
_reflns_limit_h_min -6
_reflns_limit_k_max 19
_reflns_limit_k_min 0
_reflns_limit_l_max 23
_reflns_limit_l_min -5
_reflns_number_gt 2570
_reflns_number_total 3158
_reflns_threshold_expression I>=2u(I)
_cod_data_source_file 1000004.cif
_cod_data_source_block PCOD1000004
_cod_database_code 7233950
_olex2_refinement_description
;
1. Fixed Uiso
 At 1.2 times of:
  All C(H) groups, All C(H,H) groups
 At 1.5 times of:
  All C(H,H,H) groups
2.a Secondary CH2 refined with riding coordinates:
 C14(H14a,H14b), C16(H16a,H16b)
2.b Aromatic/amide H refined with riding coordinates:
 C6(H6), C9(H9), C10(H10), C11(H11), C12(H12)
2.c Idealised Me refined as rotating group:
 C15(H15a,H15b,H15c), C17(H17a,H17b,H17c)
;

loop_
_space_group_symop_id
_space_group_symop_operation_xyz
1 x,y,z
2 -x+1/2,y+1/2,-z+1/2
3 -x,-y,-z
4 x-1/2,-y-1/2,z-1/2

loop_
_atom_site_label
_atom_site_type_symbol
_atom_site_fract_x
_atom_site_fract_y
_atom_site_fract_z
_atom_site_U_iso_or_equiv
_atom_site_adp_type
_atom_site_occupancy
_atom_site_refinement_flags_posn
S2 S 0.01039(10) 0.55109(3) 0.66641(3) 0.01349(12) Uani 1.000000 .
S1 S -0.22763(10) 0.38109(3) 0.66531(3) 0.01342(12) Uani 1.000000 .
S3 S -0.25582(10) 0.61472(3) 0.78773(3) 0.01667(13) Uani 1.000000 .
S4 S -0.52347(10) 0.42186(3) 0.78709(3) 0.01667(13) Uani 1.000000 .
C13 C 0.8799(4) 0.66612(12) 0.45511(10) 0.0118(4) Uani 1.000000 .
C8 C 0.7009(4) 0.66863(12) 0.50473(10) 0.0121(4) Uani 1.000000 .
C3 C -0.0081(4) 0.44805(12) 0.62880(10) 0.0115(4) Uani 1.000000 .
C1 C -0.1989(4) 0.53182(12) 0.72966(10) 0.0133(4) Uani 1.000000 .
C5 C 0.3149(4) 0.47055(12) 0.54172(10) 0.0116(4) Uani 1.000000 .
C7 C 0.5800(4) 0.58404(12) 0.50698(10) 0.0114(4) Uani 1.000000 .
C6 C 0.3975(4) 0.55603(12) 0.54877(10) 0.0123(4) Uani 1.000000 .
H6 H 0.3323(4) 0.59310(12) 0.58048(10) 0.0148(5) Uiso 1.000000 R
C16 C -0.6007(4) 0.31141(13) 0.76110(11) 0.0176(5) Uani 1.000000 .
H16a H -0.6824(4) 0.30950(13) 0.71267(11) 0.0211(5) Uiso 1.000000 R
H16b H -0.4454(4) 0.27677(13) 0.76473(11) 0.0211(5) Uiso 1.000000 R
C4 C 0.1282(4) 0.42066(12) 0.57664(10) 0.0113(4) Uani 1.000000 .
C9 C 0.6658(4) 0.74286(13) 0.54260(11) 0.0160(4) Uani 1.000000 .
H9 H 0.5456(4) 0.74402(13) 0.57456(11) 0.0193(5) Uiso 1.000000 R
C10 C 0.8112(4) 0.81552(13) 0.53252(11) 0.0173(4) Uani 1.000000 .
H10 H 0.7882(4) 0.86577(13) 0.55758(11) 0.0208(5) Uiso 1.000000 R
C2 C -0.3091(4) 0.45330(12) 0.72861(10) 0.0122(4) Uani 1.000000 .
C12 C 1.0263(4) 0.73940(13) 0.44623(11) 0.0158(4) Uani 1.000000 .
H12 H 1.1472(4) 0.73886(13) 0.41444(11) 0.0190(5) Uiso 1.000000 R
C17 C -0.7822(4) 0.27713(13) 0.81057(11) 0.0194(5) Uani 1.000000 .
H17a H -0.833(2) 0.2194(4) 0.7970(5) 0.0291(7) Uiso 1.000000 GR
H17b H -0.6965(10) 0.2769(9) 0.85803(15) 0.0291(7) Uiso 1.000000 GR
H17c H -0.9317(13) 0.3134(5) 0.8080(6) 0.0291(7) Uiso 1.000000 GR
C11 C 0.9911(4) 0.81318(13) 0.48500(11) 0.0184(5) Uani 1.000000 .
H11 H 1.0898(4) 0.86190(13) 0.47904(11) 0.0220(5) Uiso 1.000000 R
C14 C 0.0311(4) 0.60809(14) 0.85190(12) 0.0219(5) Uani 1.000000 .
H14a H 0.1817(4) 0.60834(14) 0.82703(12) 0.0262(6) Uiso 1.000000 R
H14b H 0.0395(4) 0.65886(14) 0.88178(12) 0.0262(6) Uiso 1.000000 R
C15 C 0.0388(5) 0.52819(14) 0.89815(12) 0.0262(5) Uani 1.000000 .
H15a H 0.026(3) 0.47760(15) 0.86893(12) 0.0393(8) Uiso 1.000000 GR
H15b H 0.1980(14) 0.5269(5) 0.9291(6) 0.0393(8) Uiso 1.000000 GR
H15c H -0.1025(18) 0.5296(5) 0.9257(6) 0.0393(8) Uiso 1.000000 GR

loop_
_atom_site_aniso_label
_atom_site_aniso_U_11
_atom_site_aniso_U_22
_atom_site_aniso_U_33
_atom_site_aniso_U_12
_atom_site_aniso_U_13
_atom_site_aniso_U_23
S2 0.0149(3) 0.0132(2) 0.0137(3) -0.00110(19) 0.0068(2) 0.00082(19)
S1 0.0145(3) 0.0140(2) 0.0130(3) -0.00132(19) 0.0069(2) -0.00001(19)
S3 0.0184(3) 0.0139(2) 0.0191(3) 0.0016(2) 0.0079(2) -0.0017(2)
S4 0.0202(3) 0.0149(2) 0.0173(3) -0.0021(2) 0.0119(2) 0.0002(2)
C13 0.0102(10) 0.0141(9) 0.0107(10) 0.0019(7) 0.0002(8) 0.0015(8)
C8 0.0111(10) 0.0144(9) 0.0106(10) 0.0003(8) 0.0001(8) 0.0032(8)
C3 0.0110(10) 0.0121(9) 0.0114(10) 0.0001(8) 0.0010(8) 0.0029(8)
C1 0.0126(10) 0.0160(10) 0.0123(10) 0.0023(8) 0.0054(8) 0.0022(8)
C5 0.0093(9) 0.0160(10) 0.0096(9) 0.0023(8) 0.0015(8) 0.0035(8)
C7 0.0113(10) 0.0132(9) 0.0092(9) 0.0008(8) -0.0001(8) 0.0021(7)
C6 0.0127(10) 0.0153(10) 0.0089(10) 0.0016(8) 0.0015(8) 0.0005(7)
C16 0.0175(11) 0.0144(10) 0.0222(12) -0.0018(8) 0.0073(9) -0.0001(8)
C4 0.0101(9) 0.0136(9) 0.0104(10) 0.0002(7) 0.0017(8) 0.0027(8)
C9 0.0163(10) 0.0193(10) 0.0136(10) 0.0019(8) 0.0062(9) -0.0007(8)
C10 0.0213(11) 0.0144(10) 0.0160(11) 0.0030(8) 0.0013(9) -0.0030(8)
C2 0.0117(10) 0.0160(10) 0.0096(10) 0.0027(8) 0.0041(8) 0.0015(8)
C12 0.0145(10) 0.0194(10) 0.0148(10) -0.0015(8) 0.0063(9) 0.0013(8)
C17 0.0174(11) 0.0199(11) 0.0211(11) -0.0068(9) 0.0034(9) 0.0034(9)
C11 0.0200(11) 0.0140(10) 0.0210(11) -0.0028(8) 0.0021(9) 0.0006(8)
C14 0.0227(12) 0.0222(11) 0.0208(12) -0.0026(9) 0.0035(10) -0.0043(9)
C15 0.0319(14) 0.0262(12) 0.0201(12) 0.0035(10) 0.0020(10) -0.0007(9)

loop_
_atom_type_symbol
_atom_type_scat_dispersion_real
_atom_type_scat_dispersion_imag
_atom_type_scat_Cromer_Mann_a1
_atom_type_scat_Cromer_Mann_a2
_atom_type_scat_Cromer_Mann_a3
_atom_type_scat_Cromer_Mann_a4
_atom_type_scat_Cromer_Mann_b1
_atom_type_scat_Cromer_Mann_b2
_atom_type_scat_Cromer_Mann_b3
_atom_type_scat_Cromer_Mann_b4
_atom_type_scat_Cromer_Mann_c
_atom_type_scat_source
_atom_type_scat_dispersion_source
H 0.00000 0.00000 0.49300 0.32291 0.14019 0.04081 10.51090 26.12570 3.14236 57.79970 0.0030380000826 'International Tables Volume C Table 6.1.1.4 (pp. 500-502)' 'Henke, Gullikson and Davis, At. Data and Nucl. Data Tables, 1993, 54, 2'
C 0.00347 0.00161 2.31000 1.02000 1.58860 0.86500 20.84390 10.20750 0.56870 51.65120 0.215599998832 'International Tables Volume C Table 6.1.1.4 (pp. 500-502)' 'Henke, Gullikson and Davis, At. Data and Nucl. Data Tables, 1993, 54, 2'
S 0.12424 0.12443 6.90530 5.20340 1.43790 1.58630 1.46790 22.21510 0.25360 56.17200 0.866900026798 'International Tables Volume C Table 6.1.1.4 (pp. 500-502)' 'Henke, Gullikson and Davis, At. Data and Nucl. Data Tables, 1993, 54, 2'

loop_
_geom_angle_atom_site_label_1
_geom_angle_atom_site_label_2
_geom_angle_atom_site_label_3
_geom_angle
_geom_angle_site_symmetry_1
_geom_angle_site_symmetry_3
C1 S2 C3 96.88(9) . .
C2 S1 C3 97.18(9) . .
C14 S3 C1 101.18(10) . .
C2 S4 C16 103.14(9) . .
C4 C13 C8 108.25(16) 3_666 .
C12 C13 C8 118.70(18) . .
C12 C13 C4 133.04(18) . 3_666
C7 C8 C13 108.74(17) . .
C9 C8 C13 121.04(18) . .
C9 C8 C7 130.22(18) . .
S1 C3 S2 112.47(11) . .
C4 C3 S2 125.24(15) . .
C4 C3 S1 122.29(15) . .
S3 C1 S2 118.84(11) . .
C2 C1 S2 116.56(15) . .
C2 C1 S3 124.59(15) . .
C6 C5 C7 119.27(17) . 3_666
C4 C5 C7 108.53(16) . 3_666
C4 C5 C6 132.19(18) . .
C5 C7 C8 108.16(16) 3_666 .
C6 C7 C8 129.06(18) . .
C6 C7 C5 122.77(18) . 3_666
C7 C6 C5 117.96(18) . .
C17 C16 S4 107.21(14) . .
C3 C4 C13 126.42(17) . 3_666
C5 C4 C13 106.28(16) . 3_666
C5 C4 C3 127.29(18) . .
C10 C9 C8 119.47(18) . .
C11 C10 C9 119.95(19) . .
S4 C2 S1 119.81(11) . .
C1 C2 S1 116.77(15) . .
C1 C2 S4 123.42(15) . .
C11 C12 C13 119.72(18) . .
C12 C11 C10 121.11(19) . .
C15 C14 S3 113.43(16) . .

loop_
_geom_bond_atom_site_label_1
_geom_bond_atom_site_label_2
_geom_bond_distance
_geom_bond_site_symmetry_2
S2 C3 1.7492(19) .
S2 C1 1.7546(19) .
S1 C3 1.7563(19) .
S1 C2 1.7391(19) .
S3 C1 1.747(2) .
S3 C14 1.820(2) .
S4 C16 1.814(2) .
S4 C2 1.7485(19) .
C13 C8 1.414(3) .
C13 C4 1.474(3) 3_666
C13 C12 1.393(3) .
C8 C7 1.459(3) .
C8 C9 1.384(3) .
C3 C4 1.364(3) .
C1 C2 1.346(3) .
C5 C7 1.418(3) 3_666
C5 C6 1.395(3) .
C5 C4 1.470(3) .
C7 C6 1.389(3) .
C16 C17 1.517(3) .
C9 C10 1.387(3) .
C10 C11 1.388(3) .
C12 C11 1.387(3) .
C14 C15 1.519(3) .
